data_7249146
loop_
_publ_author_name
'Feng, Shaoqiang'
'Xie, Fengxia'
'Wan, Chengan'
'Zhang, Feng'
'Feng, Lei'
'Wen, Chen'
'Liang, Xiaoqiang'

_publ_section_title
;
 Impact of the number of hydrogen bonds on proton conductivity in
 metallo-hydrogen-bonded organic frameworks: the more the number of
 hydrogen bonds, the better the proton conductivity at the maximum
 relative humidity
;
_journal_issue 35
_journal_name_full CrystEngComm
_journal_page_first 4855
_journal_page_last 4870
_journal_paper_doi 10.1039/D4CE00480A
_journal_volume 26
_journal_year 2024
_chemical_formula_moiety 'C16 H18 N4 Ni O8'
_chemical_formula_sum 'C16 H18 N4 Ni O8'
_chemical_formula_weight 451.04
_space_group_crystal_system orthorhombic
_space_group_IT_number 61
_space_group_name_Hall '-P 2ac 2ab'
_space_group_name_H-M_alt 'P b c a'
_atom_sites_solution_hydrogens mixed
_audit_creation_method SHELXL-2014
_audit_update_record
;
2024-04-17 deposited with the CCDC.	2024-07-31 downloaded from the CCDC.
;
_cell_angle_alpha 90
_cell_angle_beta 90
_cell_angle_gamma 90
_cell_formula_units_Z 4
_cell_length_a 6.8624(7)
_cell_length_b 13.4464(16)
_cell_length_c 19.361(2)
_cell_measurement_reflns_used 20026
_cell_measurement_temperature 296(2)
_cell_measurement_theta_max 26.54
_cell_measurement_theta_min 2.36
_cell_volume 1786.5(3)
_computing_structure_refinement 'SHELXL-2014 (Sheldrick, 2014)'
_diffrn_ambient_temperature 296(2)
_diffrn_measured_fraction_theta_full 0.972
_diffrn_measured_fraction_theta_max 0.996
_diffrn_measurement_device_type 'CCD area detector'
_diffrn_measurement_method 'phi and omega scans'
_diffrn_radiation_type MoK\a
_diffrn_radiation_wavelength 0.71073
_diffrn_reflns_av_R_equivalents 0.1226
_diffrn_reflns_av_unetI/netI 0.0737
_diffrn_reflns_Laue_measured_fraction_full 0.972
_diffrn_reflns_Laue_measured_fraction_max 0.996
_diffrn_reflns_limit_h_max 8
_diffrn_reflns_limit_h_min -7
_diffrn_reflns_limit_k_max 15
_diffrn_reflns_limit_k_min -14
_diffrn_reflns_limit_l_max 23
_diffrn_reflns_limit_l_min -23
_diffrn_reflns_number 17897
_diffrn_reflns_point_group_measured_fraction_full 0.972
_diffrn_reflns_point_group_measured_fraction_max 0.996
_diffrn_reflns_theta_full 25.242
_diffrn_reflns_theta_max 25.034
_diffrn_reflns_theta_min 3.030
_exptl_absorpt_coefficient_mu 1.142
_exptl_absorpt_correction_T_max 0.89
_exptl_absorpt_correction_T_min 0.86
_exptl_absorpt_correction_type multi-scan
_exptl_crystal_colour green
_exptl_crystal_density_diffrn 1.677
_exptl_crystal_description rod-like
_exptl_crystal_F_000 928
_exptl_crystal_preparation 'proton conduction'
_exptl_crystal_size_max 0.50
_exptl_crystal_size_mid 0.20
_exptl_crystal_size_min 0.15
_refine_diff_density_max 0.398
_refine_diff_density_min -0.397
_refine_diff_density_rms 0.091
_refine_ls_extinction_method none
_refine_ls_goodness_of_fit_ref 1.042
_refine_ls_hydrogen_treatment constr
_refine_ls_matrix_type full
_refine_ls_number_parameters 133
_refine_ls_number_reflns 1572
_refine_ls_number_restraints 0
_refine_ls_restrained_S_all 1.042
_refine_ls_R_factor_all 0.1211
_refine_ls_R_factor_gt 0.0593
_refine_ls_shift/su_max 0.000
_refine_ls_shift/su_mean 0.000
_refine_ls_structure_factor_coef Fsqd
_refine_ls_weighting_details 'w=1/[\s^2^(Fo^2^)+(0.0383P)^2^+4.8699P] where P=(Fo^2^+2Fc^2^)/3'
_refine_ls_weighting_scheme calc
_refine_ls_wR_factor_gt 0.1037
_refine_ls_wR_factor_ref 0.1241
_reflns_Friedel_coverage 0.000
_reflns_number_gt 940
_reflns_number_total 1572
_reflns_threshold_expression 'I > 2\s(I)'
_cod_data_source_file d4ce00480a2.cif
_cod_data_source_block Ni-Ci-H2O
_cod_depositor_comments 'Adding full bibliography for 7249146--7249147.cif.'
_cod_database_code 7249146
_shelx_space_group_comment
;
The symmetry employed for this shelxl refinement is uniquely defined
by the following loop, which should always be used as a source of
symmetry information in preference to the above space-group names.
They are only intended as comments.
;
_shelx_estimated_absorpt_t_min 0.855
_shelx_estimated_absorpt_t_max 0.899
_shelxl_version_number 2014-3

loop_
_space_group_symop_operation_xyz
'x, y, z'
'-x+1/2, -y, z+1/2'
'x+1/2, -y+1/2, -z'
'-x, y+1/2, -z+1/2'
'-x, -y, -z'
'x-1/2, y, -z-1/2'
'-x-1/2, y-1/2, z'
'x, -y-1/2, z-1/2'

loop_
_atom_site_label
_atom_site_type_symbol
_atom_site_fract_x
_atom_site_fract_y
_atom_site_fract_z
_atom_site_U_iso_or_equiv
_atom_site_adp_type
_atom_site_occupancy
_atom_site_site_symmetry_order
_atom_site_calc_flag
_atom_site_refinement_flags_posn
_atom_site_refinement_flags_adp
_atom_site_refinement_flags_occupancy
_atom_site_disorder_assembly
_atom_site_disorder_group
C1 C 0.4056(8) 0.2861(4) 0.3877(3) 0.0308(13) Uani 1 1 d . . . . .
C2 C 0.4317(8) 0.3542(4) 0.3271(3) 0.0289(13) Uani 1 1 d . . . . .
C3 C 0.4760(8) 0.4564(4) 0.3387(3) 0.0321(14) Uani 1 1 d . . . . .
H3 H 0.4876 0.4795 0.3838 0.039 Uiso 1 1 calc R U . . .
C4 C 0.4107(8) 0.3180(4) 0.2618(3) 0.0320(13) Uani 1 1 d . . . . .
H4 H 0.3776 0.2517 0.2546 0.038 Uiso 1 1 calc R U . . .
C5 C 0.4399(7) 0.3826(4) 0.2057(3) 0.0289(13) Uani 1 1 d . . . . .
C6 C 0.5016(8) 0.5208(4) 0.2856(3) 0.0349(14) Uani 1 1 d . . . . .
H6 H 0.5293 0.5876 0.2933 0.042 Uiso 1 1 calc R U . . .
C7 C 0.4845(8) 0.4826(4) 0.2186(2) 0.0302(13) Uani 1 1 d . . . . .
N1 N 0.5041(7) 0.5267(3) 0.1563(2) 0.0353(12) Uani 1 1 d . . . . .
H1 H 0.5291 0.5888 0.1505 0.042 Uiso 1 1 calc R U . . .
C8 C 0.4395(8) 0.3736(4) 0.1330(3) 0.0326(14) Uani 1 1 d . . . . .
H8 H 0.4171 0.3195 0.1107 0.039 Uiso 1 1 d R U . . .
N2 N 0.4793(6) 0.4603(3) 0.1038(2) 0.0303(11) Uani 1 1 d . . . . .
Ni1 Ni 0.5000 0.5000 0.0000 0.0267(3) Uani 1 2 d S . P . .
O1 O 0.3198(6) 0.2050(3) 0.37750(18) 0.0391(10) Uani 1 1 d . . . . .
O2 O 0.4711(5) 0.3126(3) 0.44593(18) 0.0370(10) Uani 1 1 d . . . . .
O2W O 0.3458(5) 0.6288(2) 0.02276(17) 0.0371(10) Uani 1 1 d . . . . .
H2WB H 0.2331 0.6239 0.0114 0.056 Uiso 1 1 d R U . . .
H2WA H 0.4214 0.6768 0.0281 0.056 Uiso 1 1 d R U . . .
O1W O 0.2420(5) 0.4252(3) -0.02080(16) 0.0329(9) Uani 1 1 d . . . . .
H1WA H 0.1902 0.3988 0.0215 0.049 Uiso 1 1 d R U . . .
H1WB H 0.2677 0.3717 -0.0524 0.049 Uiso 1 1 d R U . . .

loop_
_atom_site_aniso_label
_atom_site_aniso_U_11
_atom_site_aniso_U_22
_atom_site_aniso_U_33
_atom_site_aniso_U_23
_atom_site_aniso_U_13
_atom_site_aniso_U_12
C1 0.033(3) 0.030(3) 0.029(4) 0.001(3) 0.005(3) 0.010(3)
C2 0.029(3) 0.031(3) 0.027(3) 0.003(3) 0.001(3) 0.000(2)
C3 0.043(4) 0.029(3) 0.025(3) 0.001(2) -0.002(3) -0.001(3)
C4 0.032(3) 0.028(3) 0.036(4) 0.001(3) 0.001(3) 0.003(3)
C5 0.033(3) 0.028(3) 0.026(3) 0.006(2) 0.004(2) 0.001(2)
C6 0.046(3) 0.027(3) 0.032(3) -0.002(2) 0.001(3) -0.002(3)
C7 0.034(3) 0.033(3) 0.024(3) 0.008(2) 0.000(3) 0.000(3)
N1 0.049(3) 0.031(3) 0.026(3) 0.004(2) 0.001(2) 0.001(3)
C8 0.042(3) 0.022(3) 0.034(3) 0.002(3) 0.003(3) -0.003(3)
N2 0.035(3) 0.032(3) 0.023(2) 0.001(2) 0.000(2) 0.001(2)
Ni1 0.0343(5) 0.0248(5) 0.0210(5) 0.0011(4) 0.0002(5) -0.0003(5)
O1 0.056(3) 0.025(2) 0.036(2) 0.0042(18) 0.0060(19) -0.001(2)
O2 0.048(3) 0.039(2) 0.023(2) 0.0011(18) -0.0039(19) -0.001(2)
O2W 0.038(2) 0.031(2) 0.042(2) -0.0015(18) -0.0042(18) 0.0002(18)
O1W 0.042(2) 0.031(2) 0.026(2) -0.0030(17) 0.0049(18) -0.0027(18)

loop_
_atom_type_symbol
_atom_type_description
_atom_type_scat_dispersion_real
_atom_type_scat_dispersion_imag
_atom_type_scat_source
C C 0.0033 0.0016 'International Tables Vol C Tables 4.2.6.8 and 6.1.1.4'
H H 0.0000 0.0000 'International Tables Vol C Tables 4.2.6.8 and 6.1.1.4'
N N 0.0061 0.0033 'International Tables Vol C Tables 4.2.6.8 and 6.1.1.4'
Ni Ni 0.3393 1.1124 'International Tables Vol C Tables 4.2.6.8 and 6.1.1.4'
O O 0.0106 0.0060 'International Tables Vol C Tables 4.2.6.8 and 6.1.1.4'

loop_
_geom_angle_atom_site_label_1
_geom_angle_atom_site_label_2
_geom_angle_atom_site_label_3
_geom_angle
_geom_angle_site_symmetry_1
_geom_angle_site_symmetry_3
_geom_angle_publ_flag
O1 C1 O2 123.5(5) . . ?
O1 C1 C2 117.6(5) . . ?
O2 C1 C2 118.9(5) . . ?
C4 C2 C3 121.0(5) . . ?
C4 C2 C1 119.7(5) . . ?
C3 C2 C1 119.4(5) . . ?
C6 C3 C2 121.5(5) . . ?
C6 C3 H3 119.2 . . ?
C2 C3 H3 119.2 . . ?
C2 C4 C5 118.7(5) . . ?
C2 C4 H4 120.6 . . ?
C5 C4 H4 120.6 . . ?
C7 C5 C4 119.2(5) . . ?
C7 C5 C8 105.0(4) . . ?
C4 C5 C8 135.8(5) . . ?
C3 C6 C7 117.3(5) . . ?
C3 C6 H6 121.4 . . ?
C7 C6 H6 121.4 . . ?
N1 C7 C6 131.2(5) . . ?
N1 C7 C5 106.5(4) . . ?
C6 C7 C5 122.3(4) . . ?
C7 N1 N2 111.5(4) . . ?
C7 N1 H1 124.3 . . ?
N2 N1 H1 124.3 . . ?
N2 C8 C5 110.5(5) . . ?
N2 C8 H8 124.5 . . ?
C5 C8 H8 125.0 . . ?
C8 N2 N1 106.5(4) . . ?
C8 N2 Ni1 130.7(4) . . ?
N1 N2 Ni1 122.9(3) . . ?
O1W Ni1 O1W 180.0 . 5_665 ?
O1W Ni1 O2W 89.38(13) . 5_665 ?
O1W Ni1 O2W 90.62(13) 5_665 5_665 ?
O1W Ni1 O2W 90.63(13) . . ?
O1W Ni1 O2W 89.37(13) 5_665 . ?
O2W Ni1 O2W 180.0 5_665 . ?
O1W Ni1 N2 90.27(15) . . ?
O1W Ni1 N2 89.73(15) 5_665 . ?
O2W Ni1 N2 91.48(15) 5_665 . ?
O2W Ni1 N2 88.52(15) . . ?
O1W Ni1 N2 89.73(15) . 5_665 ?
O1W Ni1 N2 90.27(15) 5_665 5_665 ?
O2W Ni1 N2 88.52(15) 5_665 5_665 ?
O2W Ni1 N2 91.48(15) . 5_665 ?
N2 Ni1 N2 180.0(2) . 5_665 ?
Ni1 O2W H2WB 111.2 . . ?
Ni1 O2W H2WA 110.8 . . ?
H2WB O2W H2WA 133.9 . . ?
Ni1 O1W H1WA 109.2 . . ?
Ni1 O1W H1WB 109.3 . . ?
H1WA O1W H1WB 109.5 . . ?

loop_
_geom_bond_atom_site_label_1
_geom_bond_atom_site_label_2
_geom_bond_distance
_geom_bond_site_symmetry_2
_geom_bond_publ_flag
C1 O1 1.255(6) . ?
C1 O2 1.265(6) . ?
C1 C2 1.499(7) . ?
C2 C4 1.362(7) . ?
C2 C3 1.426(7) . ?
C3 C6 1.356(7) . ?
C3 H3 0.9300 . ?
C4 C5 1.406(7) . ?
C4 H4 0.9300 . ?
C5 C7 1.402(7) . ?
C5 C8 1.413(7) . ?
C6 C7 1.400(7) . ?
C6 H6 0.9300 . ?
C7 N1 1.350(6) . ?
N1 N2 1.364(6) . ?
N1 H1 0.8600 . ?
C8 N2 1.325(6) . ?
C8 H8 0.8600 . ?
N2 Ni1 2.084(4) . ?
Ni1 O1W 2.076(3) . ?
Ni1 O1W 2.076(3) 5_665 ?
Ni1 O2W 2.077(3) 5_665 ?
Ni1 O2W 2.077(3) . ?
Ni1 N2 2.084(4) 5_665 ?
O2W H2WB 0.8071 . ?
O2W H2WA 0.8337 . ?
O1W H1WA 0.9600 . ?
O1W H1WB 0.9600 . ?

loop_
_geom_torsion_atom_site_label_1
_geom_torsion_atom_site_label_2
_geom_torsion_atom_site_label_3
_geom_torsion_atom_site_label_4
_geom_torsion
_geom_torsion_site_symmetry_1
_geom_torsion_site_symmetry_2
_geom_torsion_site_symmetry_3
_geom_torsion_site_symmetry_4
_geom_torsion_publ_flag
O1 C1 C2 C4 -17.0(8) . . . . ?
O2 C1 C2 C4 162.6(5) . . . . ?
O1 C1 C2 C3 162.2(5) . . . . ?
O2 C1 C2 C3 -18.1(7) . . . . ?
C4 C2 C3 C6 -1.0(8) . . . . ?
C1 C2 C3 C6 179.8(5) . . . . ?
C3 C2 C4 C5 2.1(8) . . . . ?
C1 C2 C4 C5 -178.6(5) . . . . ?
C2 C4 C5 C7 -1.7(8) . . . . ?
C2 C4 C5 C8 177.1(6) . . . . ?
C2 C3 C6 C7 -0.6(8) . . . . ?
C3 C6 C7 N1 -179.0(6) . . . . ?
C3 C6 C7 C5 1.0(8) . . . . ?
C4 C5 C7 N1 -179.8(5) . . . . ?
C8 C5 C7 N1 1.0(6) . . . . ?
C4 C5 C7 C6 0.2(8) . . . . ?
C8 C5 C7 C6 -179.0(5) . . . . ?
C6 C7 N1 N2 178.5(5) . . . . ?
C5 C7 N1 N2 -1.4(6) . . . . ?
C7 C5 C8 N2 -0.3(6) . . . . ?
C4 C5 C8 N2 -179.2(6) . . . . ?
C5 C8 N2 N1 -0.6(6) . . . . ?
C5 C8 N2 Ni1 -179.5(3) . . . . ?
C7 N1 N2 C8 1.3(6) . . . . ?
C7 N1 N2 Ni1 -179.7(3) . . . . ?
